data_7033814
loop_
_publ_author_name
'Zhang, Daopeng'
'Zhuo, Shuping'
'Zhang, Hongyan'
'Wang, Ping'
'Jiang, Jianzhuang'

_publ_section_title
;
 Synthesis, crystal structures and magnetic properties of
 mer-cyanideiron(iii)-based 1D heterobimetallic cyanide-bridged chiral
 coordination polymers.
;
_journal_issue 10
_journal_name_full 'Dalton transactions (Cambridge, England : 2003)'
_journal_page_first 4655
_journal_page_last 4664
_journal_paper_doi 10.1039/c4dt03274h
_journal_volume 44
_journal_year 2015
_chemical_absolute_configuration syn
_chemical_formula_moiety 'C68 H76 Cu2 Fe2 N24, 2(C3 H7 N O), 2(C H4 O),3(H2O)'
_chemical_formula_sum 'C76 H104 Cu2 Fe2 N26 O7'
_chemical_formula_weight 1732.63
_chemical_name_systematic
; 
 ? 
;
_space_group_IT_number 1
_symmetry_cell_setting triclinic
_symmetry_space_group_name_Hall 'P 1'
_symmetry_space_group_name_H-M 'P 1'
_atom_sites_solution_hydrogens geom
_atom_sites_solution_primary direct
_atom_sites_solution_secondary difmap
_audit_creation_method SHELXL-97
_audit_update_record
;
2014-12-03 deposited with the CCDC.
2015-01-26 downloaded from the CCDC.
;
_cell_angle_alpha 79.813(8)
_cell_angle_beta 85.233(8)
_cell_angle_gamma 68.301(13)
_cell_formula_units_Z 1
_cell_length_a 10.2833(16)
_cell_length_b 13.8961(18)
_cell_length_c 18.0725(12)
_cell_measurement_reflns_used 2618
_cell_measurement_temperature 293(2)
_cell_measurement_theta_max 26.124
_cell_measurement_theta_min 2.671
_cell_volume 2361.3(5)
_computing_cell_refinement 'SAINT-Plus (Bruker, 2001)'
_computing_data_collection 'APEX2 (Bruker, 2004)'
_computing_data_reduction 'SAINT-Plus (Bruker, 2001)'
_computing_molecular_graphics 'SHELXTL (Sheldrick, 2008<i>b</i>)'
_computing_publication_material 'SHELXTL (Sheldrick, 2008<i>b</i>)'
_computing_structure_refinement 'SHELXL97 (Sheldrick, 2008<i>b</i>)'
_computing_structure_solution 'SHELXS97 (Sheldrick, 2008<i>b</i>)'
_diffrn_ambient_temperature 293(2)
_diffrn_measured_fraction_theta_full 0.994
_diffrn_measured_fraction_theta_max 0.994
_diffrn_measurement_device_type 'Bruker APEX II CCD area-detector'
_diffrn_measurement_method '\f and \w scans'
_diffrn_radiation_monochromator graphite
_diffrn_radiation_source 'fine-focus sealed tube'
_diffrn_radiation_type MoK\a
_diffrn_radiation_wavelength 0.71073
_diffrn_reflns_av_R_equivalents 0.0416
_diffrn_reflns_av_sigmaI/netI 0.0887
_diffrn_reflns_limit_h_max 12
_diffrn_reflns_limit_h_min -12
_diffrn_reflns_limit_k_max 16
_diffrn_reflns_limit_k_min -16
_diffrn_reflns_limit_l_max 21
_diffrn_reflns_limit_l_min -21
_diffrn_reflns_number 21536
_diffrn_reflns_theta_full 25.01
_diffrn_reflns_theta_max 25.01
_diffrn_reflns_theta_min 2.99
_exptl_absorpt_coefficient_mu 0.805
_exptl_absorpt_correction_T_max 0.9310
_exptl_absorpt_correction_T_min 0.9025
_exptl_absorpt_correction_type multi-scan
_exptl_absorpt_process_details sadabs
_exptl_crystal_colour dark-brown
_exptl_crystal_density_diffrn 1.218
_exptl_crystal_density_method 'not measured'
_exptl_crystal_description block
_exptl_crystal_F_000 908
_exptl_crystal_size_max 0.13
_exptl_crystal_size_mid 0.11
_exptl_crystal_size_min 0.09
_refine_diff_density_max 1.202
_refine_diff_density_min -0.550
_refine_diff_density_rms 0.102
_refine_ls_abs_structure_details 'Flack H D (1983), Acta Cryst. A39, 876-881'
_refine_ls_extinction_method none
_refine_ls_goodness_of_fit_ref 1.051
_refine_ls_hydrogen_treatment none
_refine_ls_matrix_type full
_refine_ls_number_parameters 1022
_refine_ls_number_reflns 14937
_refine_ls_number_restraints 3
_refine_ls_restrained_S_all 1.051
_refine_ls_R_factor_all 0.1088
_refine_ls_R_factor_gt 0.0746
_refine_ls_shift/su_max 0.001
_refine_ls_shift/su_mean 0.000
_refine_ls_structure_factor_coef Fsqd
_refine_ls_weighting_details 'calc w=1/[\s^2^(Fo^2^)+(0.1403P)^2^+0.0000P] where P=(Fo^2^+2Fc^2^)/3'
_refine_ls_weighting_scheme calc
_refine_ls_wR_factor_gt 0.2114
_refine_ls_wR_factor_ref 0.2477
_reflns_number_gt 10113
_reflns_number_total 14937
_reflns_threshold_expression >2sigma(I)
_cod_data_source_file c4dt03274h2.cif
_cod_data_source_block 3
_cod_depositor_comments 'Adding full bibliography for 7033812--7033815.cif.'
_cod_original_sg_symbol_H-M P1
_cod_database_code 7033814

loop_
_symmetry_equiv_pos_as_xyz
'x, y, z'

loop_
_atom_site_label
_atom_site_type_symbol
_atom_site_fract_x
_atom_site_fract_y
_atom_site_fract_z
_atom_site_U_iso_or_equiv
_atom_site_adp_type
_atom_site_occupancy
_atom_site_symmetry_multiplicity
_atom_site_calc_flag
_atom_site_refinement_flags
Cu1 Cu 0.50809(14) 0.04568(11) 0.39058(9) 0.0543(5) Uani 1 1 d .
Cu2 Cu 0.14533(15) 0.02002(12) -0.18365(9) 0.0555(5) Uani 1 1 d .
Fe1 Fe 1.02081(11) 0.03139(9) 0.37682(7) 0.0293(4) Uani 1 1 d .
Fe2 Fe 0.63569(12) 0.02889(10) -0.16647(7) 0.0320(4) Uani 1 1 d .
O1 O 0.2394(13) 0.7717(12) 0.7018(6) 0.100(5) Uani 1 1 d .
O2 O 0.4155(13) 0.2943(9) 0.5038(8) 0.102(4) Uani 1 1 d .
O3 O 0.7618(10) 0.4586(6) 0.1062(4) 0.084(3) Uani 1 1 d .
O4 O 0.174(2) 0.3409(16) 0.9728(13) 0.265(11) Uani 1 1 d .
O5 O 0.726(3) 0.3771(15) -0.0084(14) 0.203(9) Uani 1 1 d .
O6 O 0.897(3) 0.7133(12) 0.2095(14) 0.257(16) Uani 1 1 d .
O7 O 0.6258(15) 0.835(3) 0.2397(12) 0.348(18) Uani 1 1 d .
N1 N 0.7157(12) 0.0646(9) 0.4392(7) 0.059(3) Uani 1 1 d .
N2 N 1.3263(12) 0.0050(10) 0.3195(8) 0.075(4) Uani 1 1 d .
N3 N 1.1324(12) 0.0388(10) 0.5272(7) 0.062(3) Uani 1 1 d .
N4 N 0.9350(13) -0.0034(10) -0.2290(7) 0.062(4) Uani 1 1 d .
N5 N 0.3359(14) 0.0588(12) -0.1187(8) 0.081(4) Uani 1 1 d .
N6 N 0.5262(11) 0.0295(8) -0.3212(6) 0.042(3) Uani 1 1 d .
N7 N 0.9534(9) 0.0326(7) 0.2805(5) 0.027(2) Uani 1 1 d .
N8 N 0.8730(12) 0.3077(8) 0.2349(6) 0.049(3) Uani 1 1 d .
N9 N 0.9678(9) 0.1827(8) 0.3368(5) 0.029(2) Uani 1 1 d .
N10 N 1.0359(10) -0.2432(7) 0.3245(6) 0.040(3) Uani 1 1 d .
N11 N 1.0605(9) -0.1170(7) 0.3816(5) 0.028(2) Uani 1 1 d .
N12 N 0.6994(9) 0.0318(7) -0.0684(5) 0.033(2) Uani 1 1 d .
N13 N 0.7789(12) -0.2452(8) -0.0269(6) 0.050(3) Uani 1 1 d .
N14 N 0.6951(10) -0.1175(7) -0.1260(5) 0.031(2) Uani 1 1 d .
N15 N 0.6255(11) 0.3062(8) -0.1168(6) 0.044(3) Uani 1 1 d .
N16 N 0.5980(10) 0.1797(7) -0.1736(5) 0.032(2) Uani 1 1 d .
N17 N 0.3643(11) 0.1876(8) 0.3876(7) 0.054(3) Uani 1 1 d .
H17A H 0.2807 0.1816 0.4001 0.065 Uiso 1 1 calc R
H17B H 0.3840 0.2187 0.4225 0.065 Uiso 1 1 calc R
N18 N 0.5611(12) 0.1068(10) 0.2888(7) 0.061(3) Uani 1 1 d .
H18A H 0.6550 0.0852 0.2837 0.074 Uiso 1 1 calc R
H18B H 0.5285 0.0850 0.2528 0.074 Uiso 1 1 calc R
N19 N 0.4627(10) -0.0122(8) 0.4920(7) 0.054(3) Uani 1 1 d .
H19A H 0.4719 0.0259 0.5253 0.065 Uiso 1 1 calc R
H19B H 0.3732 -0.0084 0.4940 0.065 Uiso 1 1 calc R
N20 N 0.6273(11) -0.0966(9) 0.3835(8) 0.063(3) Uani 1 1 d .
H20A H 0.6197 -0.1112 0.3378 0.075 Uiso 1 1 calc R
H20B H 0.7171 -0.1049 0.3893 0.075 Uiso 1 1 calc R
N21 N 0.0987(11) -0.0416(9) -0.0811(8) 0.068(4) Uani 1 1 d .
H21A H 0.0978 -0.0003 -0.0477 0.081 Uiso 1 1 calc R
H21B H 0.0127 -0.0447 -0.0809 0.081 Uiso 1 1 calc R
N22 N 0.2849(12) -0.1254(10) -0.1877(7) 0.062(3) Uani 1 1 d .
H22A H 0.2828 -0.1445 -0.2326 0.075 Uiso 1 1 calc R
H22B H 0.3720 -0.1286 -0.1805 0.075 Uiso 1 1 calc R
N23 N 0.1966(11) 0.0861(9) -0.2901(6) 0.053(3) Uani 1 1 d .
H23A H 0.2898 0.0616 -0.2985 0.063 Uiso 1 1 calc R
H23B H 0.1548 0.0720 -0.3265 0.063 Uiso 1 1 calc R
N24 N 0.0043(10) 0.1706(8) -0.1783(7) 0.046(3) Uani 1 1 d .
H24A H -0.0813 0.1692 -0.1647 0.055 Uiso 1 1 calc R
H24B H 0.0316 0.1987 -0.1440 0.055 Uiso 1 1 calc R
N25 N 0.6349(12) 0.2721(11) 0.5378(7) 0.070(4) Uani 1 1 d .
N26 N 0.0259(15) 0.7856(11) 0.6675(10) 0.088(5) Uani 1 1 d .
C1 C 0.8339(14) 0.0547(10) 0.4196(6) 0.039(3) Uani 1 1 d .
C2 C 1.2155(14) 0.0118(11) 0.3362(8) 0.053(4) Uani 1 1 d .
C3 C 1.0837(11) 0.0360(9) 0.4732(7) 0.036(3) Uani 1 1 d .
C4 C 0.8248(13) 0.0090(9) -0.2083(7) 0.039(3) Uani 1 1 d .
C5 C 0.4487(13) 0.0491(9) -0.1344(7) 0.037(3) Uani 1 1 d .
C6 C 0.5679(13) 0.0306(10) -0.2641(8) 0.040(3) Uani 1 1 d .
C7 C 0.9058(11) 0.1227(9) 0.2310(6) 0.030(3) Uani 1 1 d .
C8 C 0.8559(12) 0.1235(10) 0.1620(7) 0.042(3) Uani 1 1 d .
H8 H 0.8237 0.1862 0.1286 0.050 Uiso 1 1 calc R
C9 C 0.8530(11) 0.0312(8) 0.1413(6) 0.027(3) Uani 1 1 d .
C10 C 0.9053(10) -0.0616(9) 0.1942(5) 0.027(2) Uani 1 1 d .
H10 H 0.9034 -0.1241 0.1835 0.033 Uiso 1 1 calc R
C11 C 0.9585(11) -0.0607(9) 0.2607(7) 0.035(3) Uani 1 1 d .
C12 C 1.0146(12) -0.1415(10) 0.3232(7) 0.038(3) Uani 1 1 d .
C13 C 1.1154(10) -0.2116(9) 0.4269(5) 0.024(2) Uani 1 1 d .
C14 C 1.0979(12) -0.2885(9) 0.3927(7) 0.039(3) Uani 1 1 d .
C15 C 1.1626(14) -0.3962(10) 0.4220(8) 0.053(3) Uani 1 1 d .
H15 H 1.1635 -0.4479 0.3954 0.064 Uiso 1 1 calc R
C16 C 1.2253(13) -0.4226(10) 0.4925(7) 0.047(3) Uani 1 1 d .
H16 H 1.2586 -0.4920 0.5162 0.056 Uiso 1 1 calc R
C17 C 1.2375(14) -0.3429(11) 0.5272(7) 0.049(3) Uani 1 1 d .
H17 H 1.2802 -0.3623 0.5737 0.059 Uiso 1 1 calc R
C18 C 1.1893(13) -0.2374(11) 0.4959(8) 0.051(4) Uani 1 1 d .
H18 H 1.2040 -0.1870 0.5182 0.061 Uiso 1 1 calc R
C19 C 0.9172(12) 0.2064(9) 0.2640(7) 0.035(3) Uani 1 1 d .
C20 C 0.9035(13) 0.3508(9) 0.2937(8) 0.042(3) Uani 1 1 d .
C21 C 0.8813(15) 0.4528(10) 0.2942(9) 0.056(4) Uani 1 1 d .
H21 H 0.8457 0.5049 0.2533 0.067 Uiso 1 1 calc R
C22 C 0.9162(17) 0.4738(11) 0.3616(10) 0.069(5) Uani 1 1 d .
H22 H 0.9064 0.5428 0.3628 0.083 Uiso 1 1 calc R
C23 C 0.9613(13) 0.4060(11) 0.4231(8) 0.046(3) Uani 1 1 d .
H23 H 0.9727 0.4280 0.4670 0.056 Uiso 1 1 calc R
C24 C 0.9923(12) 0.2980(12) 0.4206(8) 0.052(4) Uani 1 1 d .
H24 H 1.0324 0.2463 0.4610 0.062 Uiso 1 1 calc R
C25 C 0.9594(11) 0.2727(9) 0.3539(6) 0.029(3) Uani 1 1 d .
C26 C 0.3528(14) 0.2557(12) 0.3142(9) 0.089(5) Uani 1 1 d .
H26 H 0.2975 0.2348 0.2829 0.106 Uiso 1 1 calc R
C27 C 0.5016(13) 0.2209(12) 0.2806(9) 0.078(5) Uani 1 1 d .
H27 H 0.5565 0.2395 0.3136 0.093 Uiso 1 1 calc R
C28 C 0.508(2) 0.2869(17) 0.2029(14) 0.124(9) Uani 1 1 d .
H28A H 0.6050 0.2771 0.1894 0.149 Uiso 1 1 calc R
H28B H 0.4714 0.2623 0.1653 0.149 Uiso 1 1 calc R
C29 C 0.426(2) 0.4013(17) 0.2024(15) 0.128(9) Uani 1 1 d .
H29A H 0.4758 0.4282 0.2320 0.153 Uiso 1 1 calc R
H29B H 0.4243 0.4373 0.1511 0.153 Uiso 1 1 calc R
C30 C 0.288(2) 0.4270(16) 0.2300(13) 0.129(8) Uani 1 1 d .
H30A H 0.2355 0.4054 0.1985 0.155 Uiso 1 1 calc R
H30B H 0.2452 0.5025 0.2272 0.155 Uiso 1 1 calc R
C31 C 0.2797(16) 0.3748(12) 0.3114(10) 0.080(5) Uani 1 1 d .
H31A H 0.1826 0.3915 0.3277 0.096 Uiso 1 1 calc R
H31B H 0.3256 0.3999 0.3443 0.096 Uiso 1 1 calc R
C32 C 0.5566(13) -0.1229(10) 0.5123(7) 0.058(3) Uani 1 1 d .
H32 H 0.6455 -0.1203 0.5256 0.070 Uiso 1 1 calc R
C33 C 0.5858(11) -0.1686(9) 0.4424(6) 0.056(3) Uani 1 1 d .
H33 H 0.4997 -0.1738 0.4272 0.067 Uiso 1 1 calc R
C34 C 0.704(2) -0.2821(13) 0.4523(12) 0.094(6) Uani 1 1 d .
H34A H 0.7203 -0.3111 0.4059 0.113 Uiso 1 1 calc R
H34B H 0.7915 -0.2797 0.4671 0.113 Uiso 1 1 calc R
C35 C 0.647(2) -0.3476(11) 0.5147(10) 0.104(5) Uani 1 1 d .
H35A H 0.7182 -0.4171 0.5257 0.125 Uiso 1 1 calc R
H35B H 0.5667 -0.3554 0.4956 0.125 Uiso 1 1 calc R
C36 C 0.603(2) -0.3025(14) 0.5889(11) 0.106(6) Uani 1 1 d .
H36A H 0.5518 -0.3414 0.6202 0.127 Uiso 1 1 calc R
H36B H 0.6863 -0.3129 0.6154 0.127 Uiso 1 1 calc R
C37 C 0.5163(16) -0.1918(12) 0.5785(7) 0.064(4) Uani 1 1 d .
H37A H 0.5188 -0.1648 0.6241 0.077 Uiso 1 1 calc R
H37B H 0.4203 -0.1851 0.5723 0.077 Uiso 1 1 calc R
C38 C 0.7985(13) 0.0316(9) 0.0674(7) 0.039(3) Uani 1 1 d .
C39 C 0.7517(13) 0.1209(9) 0.0174(7) 0.046(3) Uani 1 1 d .
H39 H 0.7510 0.1839 0.0287 0.055 Uiso 1 1 calc R
C40 C 0.7034(11) 0.1165(8) -0.0529(6) 0.030(3) Uani 1 1 d .
C41 C 0.7474(12) -0.0576(9) -0.0215(7) 0.039(3) Uani 1 1 d .
C42 C 0.7955(11) -0.0626(8) 0.0496(6) 0.031(3) Uani 1 1 d .
H42 H 0.8242 -0.1248 0.0836 0.037 Uiso 1 1 calc R
C43 C 0.6455(11) 0.2077(8) -0.1119(6) 0.031(3) Uani 1 1 d .
C44 C 0.5369(12) 0.2736(9) -0.2210(8) 0.043(3) Uani 1 1 d .
C45 C 0.5526(13) 0.3530(10) -0.1832(7) 0.043(3) Uani 1 1 d .
C46 C 0.5153(14) 0.4545(10) -0.2197(7) 0.050(3) Uani 1 1 d .
H46 H 0.5387 0.5042 -0.2012 0.060 Uiso 1 1 calc R
C47 C 0.4431(17) 0.4788(11) -0.2838(9) 0.073(5) Uani 1 1 d .
H47 H 0.4076 0.5487 -0.3064 0.087 Uiso 1 1 calc R
C48 C 0.4193(16) 0.4051(11) -0.3175(9) 0.068(5) Uani 1 1 d .
H48 H 0.3664 0.4257 -0.3608 0.081 Uiso 1 1 calc R
C49 C 0.4750(14) 0.2997(9) -0.2861(6) 0.043(3) Uani 1 1 d .
H49 H 0.4686 0.2485 -0.3109 0.051 Uiso 1 1 calc R
C50 C 0.7455(13) -0.1471(9) -0.0560(7) 0.038(3) Uani 1 1 d .
C51 C 0.6982(13) -0.2134(10) -0.1462(8) 0.043(3) Uani 1 1 d .
C52 C 0.7560(16) -0.2924(12) -0.0806(8) 0.058(4) Uani 1 1 d .
C53 C 0.7818(16) -0.4037(11) -0.0856(9) 0.066(5) Uani 1 1 d .
H53 H 0.8254 -0.4564 -0.0465 0.080 Uiso 1 1 calc R
C54 C 0.7430(15) -0.4275(10) -0.1452(8) 0.056(4) Uani 1 1 d .
H54 H 0.7540 -0.4964 -0.1477 0.067 Uiso 1 1 calc R
C55 C 0.6818(17) -0.3432(12) -0.2078(9) 0.068(4) Uani 1 1 d .
H55 H 0.6524 -0.3607 -0.2492 0.081 Uiso 1 1 calc R
C56 C 0.6652(13) -0.2397(9) -0.2093(6) 0.038(3) Uani 1 1 d .
H56 H 0.6326 -0.1898 -0.2518 0.046 Uiso 1 1 calc R
C57 C 0.2012(15) -0.1470(12) -0.0587(10) 0.081(5) Uani 1 1 d .
H57 H 0.2838 -0.1393 -0.0409 0.097 Uiso 1 1 calc R
C58 C 0.2426(12) -0.1940(9) -0.1269(7) 0.062(3) Uani 1 1 d .
H58 H 0.1587 -0.2004 -0.1441 0.075 Uiso 1 1 calc R
C59 C 0.156(2) -0.2174(14) 0.0022(11) 0.112(8) Uani 1 1 d .
H59A H 0.1357 -0.1860 0.0477 0.134 Uiso 1 1 calc R
H59B H 0.0698 -0.2214 -0.0127 0.134 Uiso 1 1 calc R
C60 C 0.258(2) -0.3224(15) 0.0187(13) 0.130(8) Uani 1 1 d .
H60A H 0.2158 -0.3656 0.0526 0.156 Uiso 1 1 calc R
H60B H 0.3361 -0.3204 0.0440 0.156 Uiso 1 1 calc R
C61 C 0.312(2) -0.3725(15) -0.0523(11) 0.127(8) Uani 1 1 d .
H61A H 0.3946 -0.4348 -0.0402 0.153 Uiso 1 1 calc R
H61B H 0.2410 -0.3940 -0.0691 0.153 Uiso 1 1 calc R
C62 C 0.3470(19) -0.2994(14) -0.1146(13) 0.105(7) Uani 1 1 d .
H62A H 0.4354 -0.2951 -0.1038 0.126 Uiso 1 1 calc R
H62B H 0.3599 -0.3287 -0.1608 0.126 Uiso 1 1 calc R
C63 C 0.0004(11) 0.2326(8) -0.2524(7) 0.058(3) Uani 1 1 d .
H63 H -0.0576 0.2136 -0.2832 0.070 Uiso 1 1 calc R
C64 C 0.1433(14) 0.2005(11) -0.2875(7) 0.066(4) Uani 1 1 d .
H64 H 0.2053 0.2141 -0.2558 0.079 Uiso 1 1 calc R
C65 C 0.1453(18) 0.2618(16) -0.3654(10) 0.087(6) Uani 1 1 d .
H65A H 0.0980 0.2404 -0.4000 0.104 Uiso 1 1 calc R
H65B H 0.2413 0.2477 -0.3831 0.104 Uiso 1 1 calc R
C66 C 0.072(2) 0.3785(17) -0.3627(12) 0.110(7) Uani 1 1 d .
H66A H 0.1277 0.3997 -0.3327 0.132 Uiso 1 1 calc R
H66B H 0.0708 0.4162 -0.4133 0.132 Uiso 1 1 calc R
C67 C -0.0692(18) 0.4110(12) -0.3328(11) 0.108(6) Uani 1 1 d .
H67A H -0.1306 0.3978 -0.3643 0.130 Uiso 1 1 calc R
H67B H -0.1046 0.4852 -0.3291 0.130 Uiso 1 1 calc R
C68 C -0.059(2) 0.3481(14) -0.2589(12) 0.094(6) Uani 1 1 d .
H68A H -0.1522 0.3672 -0.2365 0.112 Uiso 1 1 calc R
H68B H -0.0030 0.3685 -0.2284 0.112 Uiso 1 1 calc R
C69 C 0.5329(19) 0.2410(13) 0.5379(9) 0.075(5) Uani 1 1 d .
H69 H 0.5433 0.1750 0.5645 0.090 Uiso 1 1 calc R
C70 C 0.7608(18) 0.2077(17) 0.5784(12) 0.109(7) Uani 1 1 d .
H70A H 0.8411 0.2103 0.5482 0.163 Uiso 1 1 calc R
H70B H 0.7646 0.1365 0.5896 0.163 Uiso 1 1 calc R
H70C H 0.7605 0.2333 0.6244 0.163 Uiso 1 1 calc R
C71 C 0.614(2) 0.3894(18) 0.5060(19) 0.182(14) Uani 1 1 d .
H71A H 0.6945 0.3921 0.4759 0.273 Uiso 1 1 calc R
H71B H 0.6031 0.4274 0.5470 0.273 Uiso 1 1 calc R
H71C H 0.5321 0.4203 0.4757 0.273 Uiso 1 1 calc R
C72 C 0.031(2) 0.6933(17) 0.7167(15) 0.131(8) Uani 1 1 d .
H72A H 0.1051 0.6743 0.7518 0.196 Uiso 1 1 calc R
H72B H 0.0486 0.6375 0.6882 0.196 Uiso 1 1 calc R
H72C H -0.0565 0.7053 0.7436 0.196 Uiso 1 1 calc R
C73 C 0.1310(19) 0.8205(15) 0.6722(9) 0.074(5) Uani 1 1 d .
H73 H 0.1168 0.8892 0.6500 0.089 Uiso 1 1 calc R
C74 C -0.087(2) 0.8480(19) 0.6220(16) 0.150(11) Uani 1 1 d .
H74A H -0.1700 0.8702 0.6526 0.225 Uiso 1 1 calc R
H74B H -0.0987 0.8086 0.5863 0.225 Uiso 1 1 calc R
H74C H -0.0688 0.9084 0.5958 0.225 Uiso 1 1 calc R
C75 C 1.032(4) 0.718(4) 0.188(5) 0.51(6) Uani 1 1 d .
C76 C 0.602(2) 0.3801(15) 0.0278(8) 0.101(5) Uani 1 1 d .

loop_
_atom_site_aniso_label
_atom_site_aniso_U_11
_atom_site_aniso_U_22
_atom_site_aniso_U_33
_atom_site_aniso_U_23
_atom_site_aniso_U_13
_atom_site_aniso_U_12
Cu1 0.0533(11) 0.0445(11) 0.0673(13) -0.0107(9) 0.0104(9) -0.0217(9)
Cu2 0.0535(11) 0.0482(11) 0.0639(13) -0.0124(10) 0.0006(9) -0.0163(9)
Fe1 0.0342(9) 0.0259(9) 0.0312(10) 0.0008(7) -0.0115(8) -0.0149(8)
Fe2 0.0441(10) 0.0279(9) 0.0272(9) -0.0013(7) -0.0133(8) -0.0156(8)
O1 0.083(8) 0.179(14) 0.056(7) -0.027(7) -0.013(6) -0.061(9)
O2 0.097(9) 0.064(7) 0.135(12) -0.041(7) -0.007(8) -0.006(6)
O3 0.154(8) 0.059(5) 0.049(4) 0.034(4) -0.054(5) -0.058(5)
O4 0.29(2) 0.181(18) 0.27(2) -0.082(17) -0.089(19) 0.022(16)
O5 0.26(2) 0.122(15) 0.24(2) -0.006(14) -0.072(19) -0.071(15)
O6 0.46(4) 0.069(9) 0.26(2) 0.027(11) -0.27(3) -0.095(15)
O7 0.102(10) 0.77(5) 0.28(2) -0.40(3) 0.094(11) -0.161(19)
N1 0.060(7) 0.060(8) 0.054(7) -0.020(6) 0.023(6) -0.018(6)
N2 0.046(7) 0.060(8) 0.120(12) -0.021(7) 0.021(7) -0.022(6)
N3 0.061(7) 0.073(9) 0.051(8) -0.009(6) -0.020(6) -0.018(7)
N4 0.058(7) 0.071(9) 0.079(9) -0.019(7) -0.025(6) -0.039(7)
N5 0.060(8) 0.127(12) 0.068(8) 0.002(8) -0.018(7) -0.053(8)
N6 0.067(7) 0.037(6) 0.029(6) -0.006(4) -0.015(5) -0.024(5)
N7 0.029(5) 0.026(5) 0.033(6) -0.005(4) -0.004(4) -0.017(4)
N8 0.079(8) 0.023(6) 0.046(7) -0.005(5) -0.033(6) -0.013(5)
N9 0.026(5) 0.030(5) 0.034(6) -0.001(4) -0.006(4) -0.012(4)
N10 0.055(6) 0.019(5) 0.043(6) -0.003(4) -0.031(5) -0.004(5)
N11 0.023(4) 0.031(6) 0.031(5) -0.005(4) -0.014(4) -0.008(4)
N12 0.046(6) 0.027(6) 0.022(5) -0.001(4) -0.019(4) -0.006(5)
N13 0.076(8) 0.036(7) 0.043(7) -0.003(5) -0.015(6) -0.026(6)
N14 0.044(5) 0.025(5) 0.030(6) -0.011(4) -0.007(4) -0.014(4)
N15 0.066(7) 0.038(7) 0.033(6) 0.007(5) -0.015(5) -0.025(6)
N16 0.050(6) 0.018(5) 0.027(5) 0.004(4) -0.006(4) -0.012(4)
N17 0.055(7) 0.043(6) 0.067(7) -0.004(5) 0.005(5) -0.024(6)
N18 0.053(7) 0.063(8) 0.056(7) -0.007(6) 0.018(5) -0.012(6)
N19 0.037(5) 0.048(6) 0.086(8) -0.025(6) 0.003(5) -0.019(5)
N20 0.058(7) 0.059(7) 0.074(8) -0.012(6) -0.006(6) -0.023(6)
N21 0.051(7) 0.043(7) 0.104(11) -0.010(7) -0.026(7) -0.007(6)
N22 0.051(7) 0.071(8) 0.071(8) -0.030(6) -0.004(6) -0.021(6)
N23 0.053(6) 0.073(8) 0.038(6) -0.010(5) 0.007(5) -0.029(6)
N24 0.032(5) 0.034(5) 0.064(7) -0.012(5) 0.012(4) -0.003(4)
N25 0.058(7) 0.090(10) 0.068(8) -0.014(7) 0.002(6) -0.035(7)
N26 0.066(9) 0.053(8) 0.140(15) -0.032(9) 0.031(9) -0.015(7)
C1 0.066(8) 0.041(8) 0.016(6) -0.008(5) -0.003(6) -0.025(7)
C2 0.053(8) 0.068(10) 0.055(8) 0.008(7) -0.015(6) -0.046(7)
C3 0.028(6) 0.038(7) 0.035(7) -0.008(5) -0.013(5) -0.001(5)
C4 0.047(7) 0.026(6) 0.050(8) 0.000(6) -0.031(6) -0.018(6)
C5 0.044(7) 0.033(6) 0.033(6) -0.016(5) -0.012(5) -0.005(5)
C6 0.049(7) 0.036(7) 0.042(8) 0.001(6) -0.013(6) -0.026(6)
C7 0.038(6) 0.029(6) 0.020(6) 0.006(5) -0.017(5) -0.011(5)
C8 0.051(7) 0.031(7) 0.041(8) -0.007(6) -0.001(6) -0.011(6)
C9 0.034(6) 0.029(6) 0.024(6) -0.005(5) -0.011(5) -0.016(5)
C10 0.034(6) 0.031(6) 0.016(5) -0.004(4) -0.002(4) -0.010(5)
C11 0.030(6) 0.036(7) 0.045(8) -0.016(6) -0.009(5) -0.013(5)
C12 0.045(7) 0.049(8) 0.030(7) -0.007(6) -0.009(5) -0.027(6)
C13 0.027(5) 0.037(7) 0.014(5) 0.001(4) -0.001(4) -0.020(5)
C14 0.045(7) 0.025(6) 0.046(8) -0.002(6) -0.007(6) -0.012(6)
C15 0.068(8) 0.023(6) 0.059(8) 0.006(6) -0.012(6) -0.009(6)
C16 0.052(7) 0.037(7) 0.042(8) 0.013(6) -0.015(6) -0.011(6)
C17 0.066(9) 0.048(9) 0.032(7) 0.003(6) -0.009(6) -0.021(7)
C18 0.041(7) 0.052(9) 0.058(9) 0.005(7) -0.023(6) -0.016(6)
C19 0.036(6) 0.028(7) 0.042(8) -0.004(6) -0.004(5) -0.012(6)
C20 0.064(8) 0.025(6) 0.052(8) -0.011(6) -0.014(6) -0.030(6)
C21 0.077(9) 0.018(6) 0.074(10) -0.012(6) -0.005(7) -0.015(6)
C22 0.110(11) 0.030(7) 0.083(11) -0.012(7) -0.021(9) -0.037(8)
C23 0.053(7) 0.047(8) 0.049(8) -0.019(6) -0.010(6) -0.022(6)
C24 0.040(7) 0.066(10) 0.051(9) -0.016(7) -0.009(6) -0.017(7)
C25 0.039(6) 0.029(7) 0.027(6) -0.009(5) -0.004(5) -0.021(5)
C26 0.057(8) 0.091(11) 0.112(12) 0.013(9) -0.038(8) -0.025(8)
C27 0.038(7) 0.065(9) 0.106(12) 0.011(8) 0.020(7) -0.006(6)
C28 0.101(15) 0.086(15) 0.15(2) 0.039(14) -0.003(14) -0.015(12)
C29 0.104(14) 0.086(14) 0.15(2) 0.040(13) 0.001(13) -0.014(11)
C30 0.105(15) 0.086(13) 0.15(2) 0.037(13) -0.004(13) -0.009(11)
C31 0.051(7) 0.051(9) 0.110(12) 0.000(8) 0.011(7) 0.005(7)
C32 0.053(7) 0.057(7) 0.064(7) -0.012(6) 0.000(6) -0.018(6)
C33 0.034(6) 0.061(7) 0.062(7) -0.001(5) 0.008(5) -0.009(5)
C34 0.116(14) 0.050(10) 0.091(12) 0.012(8) -0.013(10) -0.010(9)
C35 0.127(14) 0.058(9) 0.102(12) 0.017(8) -0.014(11) -0.016(9)
C36 0.127(16) 0.068(11) 0.089(12) 0.026(9) -0.018(10) -0.012(10)
C37 0.094(11) 0.085(11) 0.034(7) -0.010(7) -0.017(7) -0.054(9)
C38 0.046(7) 0.029(7) 0.038(8) 0.000(6) -0.015(6) -0.008(6)
C39 0.069(8) 0.019(6) 0.055(8) -0.002(6) -0.031(7) -0.018(6)
C40 0.045(6) 0.013(5) 0.023(6) 0.009(4) -0.011(5) -0.005(5)
C41 0.044(7) 0.029(7) 0.049(8) -0.013(6) -0.004(6) -0.017(6)
C42 0.053(7) 0.013(5) 0.031(6) 0.011(5) -0.035(5) -0.017(5)
C43 0.048(7) 0.016(5) 0.027(6) 0.006(5) -0.020(5) -0.009(5)
C44 0.045(7) 0.021(6) 0.049(8) 0.006(6) -0.017(6) 0.000(5)
C45 0.063(8) 0.034(7) 0.032(7) 0.000(6) -0.033(6) -0.011(6)
C46 0.084(9) 0.038(7) 0.036(6) -0.001(5) -0.018(6) -0.030(6)
C47 0.114(12) 0.033(8) 0.069(11) 0.015(7) -0.055(9) -0.023(8)
C48 0.087(11) 0.048(9) 0.060(10) 0.026(8) -0.058(9) -0.020(8)
C49 0.081(9) 0.029(7) 0.024(6) -0.006(5) -0.016(6) -0.022(6)
C50 0.067(8) 0.020(6) 0.029(7) 0.003(5) -0.030(6) -0.014(6)
C51 0.047(7) 0.034(7) 0.051(9) -0.001(6) -0.010(6) -0.019(6)
C52 0.075(10) 0.052(9) 0.034(8) -0.001(7) -0.016(7) -0.009(8)
C53 0.091(10) 0.034(8) 0.074(10) 0.003(7) -0.042(8) -0.019(7)
C54 0.081(9) 0.027(6) 0.063(9) -0.015(6) -0.013(7) -0.017(6)
C55 0.113(12) 0.054(10) 0.052(9) -0.026(7) 0.009(8) -0.043(9)
C56 0.081(9) 0.027(6) 0.023(6) -0.010(5) 0.001(6) -0.035(6)
C57 0.048(8) 0.077(10) 0.105(12) 0.015(8) -0.004(8) -0.021(7)
C58 0.042(6) 0.047(7) 0.075(8) -0.008(6) 0.024(6) 0.005(5)
C59 0.106(14) 0.075(13) 0.090(13) 0.035(10) 0.029(11) 0.014(11)
C60 0.124(16) 0.088(14) 0.112(15) 0.033(12) 0.025(12) 0.010(12)
C61 0.121(16) 0.082(12) 0.115(15) 0.030(11) 0.024(12) 0.010(11)
C62 0.097(13) 0.051(10) 0.133(16) 0.006(10) -0.032(11) 0.011(9)
C63 0.043(6) 0.044(6) 0.085(9) -0.003(6) -0.008(6) -0.013(5)
C64 0.071(9) 0.070(9) 0.063(8) 0.001(6) -0.001(6) -0.038(7)
C65 0.078(11) 0.111(16) 0.084(13) 0.012(11) -0.013(9) -0.059(11)
C66 0.129(16) 0.108(16) 0.099(15) 0.046(12) -0.034(12) -0.070(14)
C67 0.100(13) 0.074(10) 0.149(16) 0.038(10) -0.059(12) -0.044(9)
C68 0.106(13) 0.057(11) 0.117(15) -0.010(9) -0.001(11) -0.030(10)
C69 0.105(13) 0.059(11) 0.066(11) -0.007(8) -0.028(9) -0.031(10)
C70 0.061(10) 0.136(18) 0.105(14) -0.018(12) 0.002(9) -0.009(10)
C71 0.104(15) 0.105(16) 0.34(4) -0.025(19) 0.099(19) -0.067(14)
C72 0.088(13) 0.099(15) 0.18(2) 0.014(14) 0.009(13) -0.023(11)
C73 0.099(13) 0.084(13) 0.055(10) -0.039(9) 0.035(9) -0.045(11)
C74 0.098(15) 0.13(2) 0.22(3) -0.072(19) -0.056(17) -0.011(14)
C75 0.18(3) 0.28(5) 1.11(17) -0.29(7) 0.29(6) -0.13(3)
C76 0.141(15) 0.119(14) 0.060(8) -0.038(9) -0.003(9) -0.054(12)

loop_
_atom_type_symbol
_atom_type_description
_atom_type_scat_dispersion_real
_atom_type_scat_dispersion_imag
_atom_type_scat_source
C C 0.0033 0.0016 'International Tables Vol C Tables 4.2.6.8 and 6.1.1.4'
H H 0.0000 0.0000 'International Tables Vol C Tables 4.2.6.8 and 6.1.1.4'
O O 0.0106 0.0060 'International Tables Vol C Tables 4.2.6.8 and 6.1.1.4'
N N 0.0061 0.0033 'International Tables Vol C Tables 4.2.6.8 and 6.1.1.4'
Fe Fe 0.3463 0.8444 'International Tables Vol C Tables 4.2.6.8 and 6.1.1.4'
Cu Cu 0.3201 1.2651 'International Tables Vol C Tables 4.2.6.8 and 6.1.1.4'

loop_
_geom_angle_atom_site_label_1
_geom_angle_atom_site_label_2
_geom_angle_atom_site_label_3
_geom_angle
N20 Cu1 N19 85.0(5)
N20 Cu1 N17 170.5(5)
N19 Cu1 N17 97.0(5)
N20 Cu1 N18 95.3(5)
N19 Cu1 N18 177.4(5)
N17 Cu1 N18 83.1(5)
N20 Cu1 N1 86.5(4)
N19 Cu1 N1 90.3(4)
N17 Cu1 N1 102.8(4)
N18 Cu1 N1 87.1(5)
N21 Cu2 N22 84.5(5)
N21 Cu2 N24 95.3(5)
N22 Cu2 N24 178.9(5)
N21 Cu2 N23 178.8(5)
N22 Cu2 N23 95.7(5)
N24 Cu2 N23 84.4(5)
N21 Cu2 N5 86.6(4)
N22 Cu2 N5 88.3(5)
N24 Cu2 N5 90.6(5)
N23 Cu2 N5 92.2(4)
N7 Fe1 C3 177.7(5)
N7 Fe1 N11 80.2(4)
C3 Fe1 N11 101.9(4)
N7 Fe1 C1 89.5(4)
C3 Fe1 C1 89.6(5)
N11 Fe1 C1 92.1(4)
N7 Fe1 N9 80.9(4)
C3 Fe1 N9 97.0(4)
N11 Fe1 N9 160.9(4)
C1 Fe1 N9 90.9(5)
N7 Fe1 C2 92.9(5)
C3 Fe1 C2 88.0(5)
N11 Fe1 C2 90.0(5)
C1 Fe1 C2 177.1(5)
N9 Fe1 C2 87.8(5)
C5 Fe2 N14 91.1(5)
C5 Fe2 C6 83.8(5)
N14 Fe2 C6 101.2(4)
C5 Fe2 N12 95.3(5)
N14 Fe2 N12 80.4(4)
C6 Fe2 N12 178.1(5)
C5 Fe2 C4 175.2(5)
N14 Fe2 C4 90.2(4)
C6 Fe2 C4 91.4(5)
N12 Fe2 C4 89.4(4)
C5 Fe2 N16 90.9(5)
N14 Fe2 N16 159.9(4)
C6 Fe2 N16 98.8(4)
N12 Fe2 N16 79.5(4)
C4 Fe2 N16 89.4(4)
C1 N1 Cu1 138.5(9)
C5 N5 Cu2 132.5(12)
C7 N7 C11 119.8(10)
C7 N7 Fe1 120.7(8)
C11 N7 Fe1 119.4(7)
C19 N8 C20 101.0(9)
C25 N9 C19 105.1(9)
C25 N9 Fe1 143.3(8)
C19 N9 Fe1 111.6(8)
C12 N10 C14 102.2(9)
C12 N11 C13 103.0(10)
C12 N11 Fe1 114.4(8)
C13 N11 Fe1 142.5(8)
C40 N12 C41 121.5(10)
C40 N12 Fe2 120.2(7)
C41 N12 Fe2 118.1(8)
C50 N13 C52 105.7(11)
C50 N14 C51 103.3(9)
C50 N14 Fe2 117.3(7)
C51 N14 Fe2 139.4(8)
C43 N15 C45 104.3(9)
C44 N16 C43 104.9(9)
C44 N16 Fe2 140.4(9)
C43 N16 Fe2 114.7(6)
C26 N17 Cu1 114.4(10)
C26 N17 H17A 108.7
Cu1 N17 H17A 108.7
C26 N17 H17B 108.7
Cu1 N17 H17B 108.7
H17A N17 H17B 107.6
C27 N18 Cu1 109.2(9)
C27 N18 H18A 109.8
Cu1 N18 H18A 109.8
C27 N18 H18B 109.8
Cu1 N18 H18B 109.8
H18A N18 H18B 108.3
C32 N19 Cu1 110.6(8)
C32 N19 H19A 109.5
Cu1 N19 H19A 109.5
C32 N19 H19B 109.5
Cu1 N19 H19B 109.5
H19A N19 H19B 108.1
C33 N20 Cu1 109.3(9)
C33 N20 H20A 109.8
Cu1 N20 H20A 109.8
C33 N20 H20B 109.8
Cu1 N20 H20B 109.8
H20A N20 H20B 108.3
C57 N21 Cu2 110.6(10)
C57 N21 H21A 109.5
Cu2 N21 H21A 109.5
C57 N21 H21B 109.5
Cu2 N21 H21B 109.5
H21A N21 H21B 108.1
C58 N22 Cu2 105.6(8)
C58 N22 H22A 110.6
Cu2 N22 H22A 110.6
C58 N22 H22B 110.6
Cu2 N22 H22B 110.6
H22A N22 H22B 108.8
C64 N23 Cu2 104.1(8)
C64 N23 H23A 110.9
Cu2 N23 H23A 110.9
C64 N23 H23B 110.9
Cu2 N23 H23B 110.9
H23A N23 H23B 108.9
C63 N24 Cu2 107.8(8)
C63 N24 H24A 110.2
Cu2 N24 H24A 110.2
C63 N24 H24B 110.2
Cu2 N24 H24B 110.2
H24A N24 H24B 108.5
C69 N25 C70 121.1(16)
C69 N25 C71 119.5(14)
C70 N25 C71 118.4(16)
C73 N26 C74 118.6(18)
C73 N26 C72 116.6(17)
C74 N26 C72 124.4(18)
N1 C1 Fe1 172.5(10)
N2 C2 Fe1 173.0(14)
N3 C3 Fe1 173.7(11)
N4 C4 Fe2 176.8(11)
N5 C5 Fe2 176.0(12)
N6 C6 Fe2 178.1(10)
N7 C7 C8 120.6(11)
N7 C7 C19 108.6(9)
C8 C7 C19 130.7(10)
C7 C8 C9 121.2(11)
C7 C8 H8 119.4
C9 C8 H8 119.4
C8 C9 C10 116.5(10)
C8 C9 C38 121.5(8)
C10 C9 C38 122.0(7)
C11 C10 C9 121.0(10)
C11 C10 H10 119.5
C9 C10 H10 119.5
C10 C11 N7 120.7(10)
C10 C11 C12 132.0(11)
N7 C11 C12 107.1(10)
N11 C12 N10 117.0(10)
N11 C12 C11 118.5(11)
N10 C12 C11 124.3(10)
N11 C13 C14 108.6(9)
N11 C13 C18 129.5(11)
C14 C13 C18 121.7(11)
N10 C14 C13 109.2(10)
N10 C14 C15 129.0(12)
C13 C14 C15 120.8(11)
C16 C15 C14 117.9(13)
C16 C15 H15 121.0
C14 C15 H15 121.0
C15 C16 C17 119.5(11)
C15 C16 H16 120.2
C17 C16 H16 120.2
C18 C17 C16 123.8(12)
C18 C17 H17 118.1
C16 C17 H17 118.1
C17 C18 C13 115.4(12)
C17 C18 H18 122.3
C13 C18 H18 122.3
N8 C19 N9 114.9(11)
N8 C19 C7 126.8(10)
N9 C19 C7 118.1(9)
C21 C20 C25 122.9(11)
C21 C20 N8 126.8(12)
C25 C20 N8 110.3(9)
C20 C21 C22 114.6(13)
C20 C21 H21 122.7
C22 C21 H21 122.7
C23 C22 C21 126.7(13)
C23 C22 H22 116.6
C21 C22 H22 116.6
C22 C23 C24 118.2(12)
C22 C23 H23 120.9
C24 C23 H23 120.9
C25 C24 C23 117.0(12)
C25 C24 H24 121.5
C23 C24 H24 121.5
N9 C25 C20 108.8(9)
N9 C25 C24 130.9(11)
C20 C25 C24 120.3(11)
N17 C26 C27 104.7(11)
N17 C26 C31 118.3(15)
C27 C26 C31 114.9(12)
N17 C26 H26 106.0
C27 C26 H26 106.0
C31 C26 H26 106.0
N18 C27 C26 109.7(11)
N18 C27 C28 119.3(15)
C26 C27 C28 111.3(13)
N18 C27 H27 105.1
C26 C27 H27 105.1
C28 C27 H27 105.1
C29 C28 C27 112(2)
C29 C28 H28A 109.2
C27 C28 H28A 109.2
C29 C28 H28B 109.2
C27 C28 H28B 109.2
H28A C28 H28B 107.9
C30 C29 C28 116.0(19)
C30 C29 H29A 108.3
C28 C29 H29A 108.3
C30 C29 H29B 108.3
C28 C29 H29B 108.3
H29A C29 H29B 107.4
C29 C30 C31 112.5(16)
C29 C30 H30A 109.1
C31 C30 H30A 109.1
C29 C30 H30B 109.1
C31 C30 H30B 109.1
H30A C30 H30B 107.8
C30 C31 C26 107.7(15)
C30 C31 H31A 110.2
C26 C31 H31A 110.2
C30 C31 H31B 110.2
C26 C31 H31B 110.2
H31A C31 H31B 108.5
C33 C32 N19 106.4(10)
C33 C32 C37 113.2(11)
N19 C32 C37 119.1(11)
C33 C32 H32 105.7
N19 C32 H32 105.7
C37 C32 H32 105.7
C32 C33 N20 108.0(11)
C32 C33 C34 112.4(11)
N20 C33 C34 110.4(11)
C32 C33 H33 108.7
N20 C33 H33 108.7
C34 C33 H33 108.7
C35 C34 C33 104.5(14)
C35 C34 H34A 110.8
C33 C34 H34A 110.8
C35 C34 H34B 110.8
C33 C34 H34B 110.8
H34A C34 H34B 108.9
C34 C35 C36 115.6(15)
C34 C35 H35A 108.4
C36 C35 H35A 108.4
C34 C35 H35B 108.4
C36 C35 H35B 108.4
H35A C35 H35B 107.4
C37 C36 C35 113.8(14)
C37 C36 H36A 108.8
C35 C36 H36A 108.8
C37 C36 H36B 108.8
C35 C36 H36B 108.8
H36A C36 H36B 107.7
C36 C37 C32 116.1(14)
C36 C37 H37A 108.3
C32 C37 H37A 108.3
C36 C37 H37B 108.3
C32 C37 H37B 108.3
H37A C37 H37B 107.4
C39 C38 C42 119.8(10)
C39 C38 C9 120.7(9)
C42 C38 C9 119.5(7)
C38 C39 C40 118.4(10)
C38 C39 H39 120.8
C40 C39 H39 120.8
N12 C40 C39 121.7(9)
N12 C40 C43 113.6(9)
C39 C40 C43 124.6(10)
N12 C41 C42 121.9(11)
N12 C41 C50 111.2(10)
C42 C41 C50 126.9(10)
C41 C42 C38 116.6(9)
C41 C42 H42 121.7
C38 C42 H42 121.7
N15 C43 N16 115.5(9)
N15 C43 C40 132.9(10)
N16 C43 C40 111.5(9)
C49 C44 N16 134.3(13)
C49 C44 C45 120.8(10)
N16 C44 C45 104.9(10)
C46 C45 N15 129.5(11)
C46 C45 C44 119.4(10)
N15 C45 C44 110.3(10)
C47 C46 C45 116.9(11)
C47 C46 H46 121.6
C45 C46 H46 121.6
C46 C47 C48 123.3(12)
C46 C47 H47 118.3
C48 C47 H47 118.3
C47 C48 C49 119.4(11)
C47 C48 H48 120.3
C49 C48 H48 120.3
C44 C49 C48 119.1(12)
C44 C49 H49 120.4
C48 C49 H49 120.4
N13 C50 N14 117.5(10)
N13 C50 C41 129.4(10)
N14 C50 C41 113.0(9)
C56 C51 N14 134.0(11)
C56 C51 C52 121.5(12)
N14 C51 C52 104.4(11)
N13 C52 C51 109.0(12)
N13 C52 C53 133.1(12)
C51 C52 C53 117.9(12)
C54 C53 C52 120.1(13)
C54 C53 H53 120.0
C52 C53 H53 120.0
C53 C54 C55 118.6(13)
C53 C54 H54 120.7
C55 C54 H54 120.7
C56 C55 C54 124.2(13)
C56 C55 H55 117.9
C54 C55 H55 117.9
C51 C56 C55 117.4(12)
C51 C56 H56 121.3
C55 C56 H56 121.3
C58 C57 N21 106.4(12)
C58 C57 C59 111.0(15)
N21 C57 C59 116.6(14)
C58 C57 H57 107.5
N21 C57 H57 107.5
C59 C57 H57 107.5
C62 C58 C57 113.5(14)
C62 C58 N22 111.9(12)
C57 C58 N22 111.9(12)
C62 C58 H58 106.3
C57 C58 H58 106.3
N22 C58 H58 106.3
C60 C59 C57 114.2(16)
C60 C59 H59A 108.7
C57 C59 H59A 108.7
C60 C59 H59B 108.7
C57 C59 H59B 108.7
H59A C59 H59B 107.6
C59 C60 C61 112.4(17)
C59 C60 H60A 109.1
C61 C60 H60A 109.1
C59 C60 H60B 109.1
C61 C60 H60B 109.1
H60A C60 H60B 107.9
C62 C61 C60 112.4(19)
C62 C61 H61A 109.1
C60 C61 H61A 109.1
C62 C61 H61B 109.1
C60 C61 H61B 109.1
H61A C61 H61B 107.9
C58 C62 C61 114.6(17)
C58 C62 H62A 108.6
C61 C62 H62A 108.6
C58 C62 H62B 108.6
C61 C62 H62B 108.6
H62A C62 H62B 107.6
N24 C63 C68 118.3(13)
N24 C63 C64 109.7(9)
C68 C63 C64 109.1(12)
N24 C63 H63 106.4
C68 C63 H63 106.4
C64 C63 H63 106.4
N23 C64 C63 109.5(9)
N23 C64 C65 110.6(13)
C63 C64 C65 112.0(12)
N23 C64 H64 108.2
C63 C64 H64 108.2
C65 C64 H64 108.2
C64 C65 C66 109.4(16)
C64 C65 H65A 109.8
C66 C65 H65A 109.8
C64 C65 H65B 109.8
C66 C65 H65B 109.8
H65A C65 H65B 108.2
C67 C66 C65 116.5(14)
C67 C66 H66A 108.2
C65 C66 H66A 108.2
C67 C66 H66B 108.2
C65 C66 H66B 108.2
H66A C66 H66B 107.3
C66 C67 C68 104.6(14)
C66 C67 H67A 110.8
C68 C67 H67A 110.8
C66 C67 H67B 110.8
C68 C67 H67B 110.8
H67A C67 H67B 108.9
C67 C68 C63 119.0(18)
C67 C68 H68A 107.6
C63 C68 H68A 107.6
C67 C68 H68B 107.6
C63 C68 H68B 107.6
H68A C68 H68B 107.0
N25 C69 O2 125.2(16)
N25 C69 H69 117.4
O2 C69 H69 117.4
N25 C70 H70A 109.5
N25 C70 H70B 109.5
H70A C70 H70B 109.5
N25 C70 H70C 109.5
H70A C70 H70C 109.5
H70B C70 H70C 109.5
N25 C71 H71A 109.5
N25 C71 H71B 109.5
H71A C71 H71B 109.5
N25 C71 H71C 109.5
H71A C71 H71C 109.5
H71B C71 H71C 109.5
N26 C72 H72A 109.5
N26 C72 H72B 109.5
H72A C72 H72B 109.5
N26 C72 H72C 109.5
H72A C72 H72C 109.5
H72B C72 H72C 109.5
O1 C73 N26 126.0(18)
O1 C73 H73 117.0
N26 C73 H73 117.0
N26 C74 H74A 109.5
N26 C74 H74B 109.5
H74A C74 H74B 109.5
N26 C74 H74C 109.5
H74A C74 H74C 109.5
H74B C74 H74C 109.5

loop_
_geom_bond_atom_site_label_1
_geom_bond_atom_site_label_2
_geom_bond_distance
Cu1 N20 1.923(12)
Cu1 N19 1.959(12)
Cu1 N17 1.974(11)
Cu1 N18 2.007(11)
Cu1 N1 2.492(12)
Cu2 N21 1.999(14)
Cu2 N22 2.010(12)
Cu2 N24 2.072(10)
Cu2 N23 2.095(10)
Cu2 N5 2.626(11)
Fe1 N7 1.922(9)
Fe1 C3 1.928(12)
Fe1 N11 1.936(9)
Fe1 C1 1.944(13)
Fe1 N9 1.980(10)
Fe1 C2 2.011(14)
Fe2 C5 1.893(13)
Fe2 N14 1.917(10)
Fe2 C6 1.943(13)
Fe2 N12 1.952(9)
Fe2 C4 1.965(14)
Fe2 N16 1.968(9)
O1 C73 1.184(19)
O2 C69 1.299(18)
O5 C76 1.38(3)
O6 C75 1.43(4)
N1 C1 1.202(15)
N2 C2 1.128(15)
N3 C3 1.146(14)
N4 C4 1.123(16)
N5 C5 1.135(16)
N6 C6 1.156(14)
N7 C7 1.352(13)
N7 C11 1.387(14)
N8 C19 1.331(15)
N8 C20 1.417(14)
N9 C25 1.311(13)
N9 C19 1.396(15)
N10 C12 1.343(15)
N10 C14 1.372(15)
N11 C12 1.335(14)
N11 C13 1.365(14)
N12 C40 1.273(13)
N12 C41 1.323(14)
N13 C50 1.298(15)
N13 C52 1.344(17)
N14 C50 1.345(13)
N14 C51 1.430(15)
N15 C43 1.295(14)
N15 C45 1.392(13)
N16 C44 1.385(14)
N16 C43 1.420(14)
N17 C26 1.472(18)
N17 H17A 0.9000
N17 H17B 0.9000
N18 C27 1.458(18)
N18 H18A 0.9000
N18 H18B 0.9000
N19 C32 1.481(15)
N19 H19A 0.9000
N19 H19B 0.9000
N20 C33 1.478(16)
N20 H20A 0.9000
N20 H20B 0.9000
N21 C57 1.463(18)
N21 H21A 0.9000
N21 H21B 0.9000
N22 C58 1.471(16)
N22 H22A 0.9000
N22 H22B 0.9000
N23 C64 1.485(17)
N23 H23A 0.9000
N23 H23B 0.9000
N24 C63 1.454(15)
N24 H24A 0.9000
N24 H24B 0.9000
N25 C69 1.273(18)
N25 C70 1.44(2)
N25 C71 1.57(2)
N26 C73 1.35(2)
N26 C74 1.39(2)
N26 C72 1.41(2)
C7 C8 1.385(16)
C7 C19 1.442(16)
C8 C9 1.410(15)
C8 H8 0.9300
C9 C10 1.415(14)
C9 C38 1.489(8)
C10 C11 1.366(14)
C10 H10 0.9300
C11 C12 1.431(16)
C13 C14 1.396(16)
C13 C18 1.435(15)
C14 C15 1.416(16)
C15 C16 1.403(17)
C15 H15 0.9300
C16 C17 1.412(18)
C16 H16 0.9300
C17 C18 1.390(18)
C17 H17 0.9300
C18 H18 0.9300
C20 C21 1.351(16)
C20 C25 1.384(16)
C21 C22 1.40(2)
C21 H21 0.9300
C22 C23 1.316(19)
C22 H22 0.9300
C23 C24 1.423(18)
C23 H23 0.9300
C24 C25 1.412(16)
C24 H24 0.9300
C26 C27 1.531(19)
C26 C31 1.54(2)
C26 H26 0.9800
C27 C28 1.55(2)
C27 H27 0.9800
C28 C29 1.50(3)
C28 H28A 0.9700
C28 H28B 0.9700
C29 C30 1.40(3)
C29 H29A 0.9700
C29 H29B 0.9700
C30 C31 1.53(3)
C30 H30A 0.9700
C30 H30B 0.9700
C31 H31A 0.9700
C31 H31B 0.9700
C32 C33 1.472(17)
C32 C37 1.526(18)
C32 H32 0.9800
C33 C34 1.59(2)
C33 H33 0.9800
C34 C35 1.54(2)
C34 H34A 0.9700
C34 H34B 0.9700
C35 C36 1.54(3)
C35 H35A 0.9700
C35 H35B 0.9700
C36 C37 1.45(2)
C36 H36A 0.9700
C36 H36B 0.9700
C37 H37A 0.9700
C37 H37B 0.9700
C38 C39 1.350(16)
C38 C42 1.413(15)
C39 C40 1.420(16)
C39 H39 0.9300
C40 C43 1.472(13)
C41 C42 1.395(15)
C41 C50 1.494(15)
C42 H42 0.9300
C44 C49 1.313(16)
C44 C45 1.457(17)
C45 C46 1.374(17)
C46 C47 1.352(17)
C46 H46 0.9300
C47 C48 1.382(19)
C47 H47 0.9300
C48 C49 1.390(17)
C48 H48 0.9300
C49 H49 0.9300
C51 C56 1.362(16)
C51 C52 1.462(18)
C52 C53 1.49(2)
C53 C54 1.313(19)
C53 H53 0.9300
C54 C55 1.47(2)
C54 H54 0.9300
C55 C56 1.380(17)
C55 H55 0.9300
C56 H56 0.9300
C57 C58 1.46(2)
C57 C59 1.50(2)
C57 H57 0.9800
C58 C62 1.452(19)
C58 H58 0.9800
C59 C60 1.44(2)
C59 H59A 0.9700
C59 H59B 0.9700
C60 C61 1.53(3)
C60 H60A 0.9700
C60 H60B 0.9700
C61 C62 1.49(2)
C61 H61A 0.9700
C61 H61B 0.9700
C62 H62A 0.9700
C62 H62B 0.9700
C63 C68 1.48(2)
C63 C64 1.490(17)
C63 H63 0.9800
C64 C65 1.51(2)
C64 H64 0.9800
C65 C66 1.52(3)
C65 H65A 0.9700
C65 H65B 0.9700
C66 C67 1.44(3)
C66 H66A 0.9700
C66 H66B 0.9700
C67 C68 1.45(2)
C67 H67A 0.9700
C67 H67B 0.9700
C68 H68A 0.9700
C68 H68B 0.9700
C69 H69 0.9300
C70 H70A 0.9600
C70 H70B 0.9600
C70 H70C 0.9600
C71 H71A 0.9600
C71 H71B 0.9600
C71 H71C 0.9600
C72 H72A 0.9600
C72 H72B 0.9600
C72 H72C 0.9600
C73 H73 0.9300
C74 H74A 0.9600
C74 H74B 0.9600
C74 H74C 0.9600
